data_7202804
loop_
_publ_author_name
'Ye, Jun-Wei'
'Wang, Jia'
'Zhang, Jing-Ying'
'Zhang, Ping'
'Wang, Yue'

_publ_section_title
;
 Construction of 2-D lanthanide coordination frameworks: syntheses,
 structures and luminescent property
;
_journal_issue 6
_journal_name_full CrystEngComm
_journal_page_first 515
_journal_paper_doi 10.1039/b702106b
_journal_volume 9
_journal_year 2007
_chemical_formula_sum 'C58 H34 La4 N8 O40'
_chemical_formula_weight 2038.57
_chemical_name_systematic
;
?
;
_space_group_IT_number 2
_symmetry_cell_setting triclinic
_symmetry_space_group_name_Hall '-P 1'
_symmetry_space_group_name_H-M 'P -1'
_atom_sites_solution_hydrogens geom
_atom_sites_solution_primary direct
_atom_sites_solution_secondary difmap
_audit_creation_method SHELXL-97
_cell_angle_alpha 76.27(3)
_cell_angle_beta 75.26(3)
_cell_angle_gamma 67.95(3)
_cell_formula_units_Z 2
_cell_length_a 12.336(3)
_cell_length_b 13.411(3)
_cell_length_c 22.475(5)
_cell_measurement_reflns_used 14319
_cell_measurement_temperature 293(2)
_cell_measurement_theta_max 27.48
_cell_measurement_theta_min 1.66
_cell_volume 3290.9(15)
_computing_cell_refinement RAPID-AUTO
_computing_data_collection 'RAPID-AUTO (Rigaku, 1998)'
_computing_data_reduction RAPID-AUTO
_computing_molecular_graphics 'DIAMOND (Brandenburg, 1999) and SHELXP97'
_computing_publication_material SHELXL97
_computing_structure_refinement 'SHELXL97 (Sheldrick, 1997)'
_computing_structure_solution 'SHELXS97 (Sheldrick, 1997)'
_diffrn_ambient_temperature 293(2)
_diffrn_detector_area_resol_mean 10.0
_diffrn_measured_fraction_theta_full 0.958
_diffrn_measured_fraction_theta_max 0.840
_diffrn_measurement_device_type 'Rigaku RAXIS-RAPID'
_diffrn_measurement_method 'Omega scan'
_diffrn_radiation_monochromator graphite
_diffrn_radiation_source 'fine-focus sealed tube'
_diffrn_radiation_type MoK\a
_diffrn_radiation_wavelength 0.71073
_diffrn_reflns_av_R_equivalents 0.02775
_diffrn_reflns_av_sigmaI/netI 0.0411
_diffrn_reflns_limit_h_max 15
_diffrn_reflns_limit_h_min 0
_diffrn_reflns_limit_k_max 15
_diffrn_reflns_limit_k_min -15
_diffrn_reflns_limit_l_max 29
_diffrn_reflns_limit_l_min -27
_diffrn_reflns_number 12686
_diffrn_reflns_theta_full 20.00
_diffrn_reflns_theta_max 27.48
_diffrn_reflns_theta_min 0.95
_diffrn_standards_decay_% 0
_diffrn_standards_interval_count 0
_diffrn_standards_interval_time .
_diffrn_standards_number 0
_exptl_absorpt_coefficient_mu 2.658
_exptl_absorpt_correction_T_max 0.8589
_exptl_absorpt_correction_T_min 0.4253
_exptl_absorpt_correction_type empirical
_exptl_absorpt_process_details
;
Higashi, T. (1995) Progrom for Absorption Correcttion.
Rigaku Corporation, Tokyo, Japan.
;
_exptl_crystal_colour colorless
_exptl_crystal_density_diffrn 2.057
_exptl_crystal_density_meas ?
_exptl_crystal_density_method .
_exptl_crystal_description block
_exptl_crystal_F_000 1972
_exptl_crystal_size_max 0.39
_exptl_crystal_size_mid 0.06
_exptl_crystal_size_min 0.06
_refine_diff_density_max 0.708
_refine_diff_density_min -0.949
_refine_diff_density_rms 0.199
_refine_ls_extinction_coef 0
_refine_ls_extinction_method none
_refine_ls_goodness_of_fit_ref 1.038
_refine_ls_hydrogen_treatment constr
_refine_ls_matrix_type full
_refine_ls_number_parameters 991
_refine_ls_number_reflns 12686
_refine_ls_number_restraints 0
_refine_ls_restrained_S_all 1.038
_refine_ls_R_factor_all 0.0446
_refine_ls_R_factor_gt 0.0278
_refine_ls_shift/su_max 0.009
_refine_ls_shift/su_mean 0.001
_refine_ls_structure_factor_coef Fsqd
_refine_ls_weighting_details 'calc w=1/[\s^2^(Fo^2^)+(0.0534P)^2^+0.0000P] where P=(Fo^2^+2Fc^2^)/3'
_refine_ls_weighting_scheme calc
_refine_ls_wR_factor_gt 0.0735
_refine_ls_wR_factor_ref 0.0889
_reflns_number_gt 9839
_reflns_number_total 12686
_reflns_threshold_expression >2sigma(I)
_cod_data_source_file b702106b.txt
_cod_data_source_block 1
_cod_depositor_comments
;
The following automatic conversions were performed:
'_symmetry_cell_setting' value 'Triclinic' changed to 'triclinic'
according to '/home/saulius/struct/CIF-dictionaries/cif_core.dic'
dictionary named 'cif_core.dic' version 2.4.1 from 2010-06-29.

Automatic conversion script
Id: cif_fix_enum 1527 2010-12-29 10:47:43Z saulius 
;
_cod_original_cell_volume 3291.1(11)
_cod_original_sg_symbol_H-M 'P-1 '
_cod_database_code 7202804

loop_
_symmetry_equiv_pos_as_xyz
'x, y, z'
'-x, -y, -z'

loop_
_atom_site_label
_atom_site_type_symbol
_atom_site_fract_x
_atom_site_fract_y
_atom_site_fract_z
_atom_site_U_iso_or_equiv
_atom_site_adp_type
_atom_site_occupancy
_atom_site_symmetry_multiplicity
_atom_site_calc_flag
_atom_site_refinement_flags
_atom_site_disorder_assembly
_atom_site_disorder_group
La1 La -0.05039(2) 1.01366(2) 0.351318(13) 0.02220(7) Uani 1 1 d . . .
La2 La 0.13006(2) 0.69904(2) 0.256780(12) 0.02068(7) Uani 1 1 d . . .
La3 La 0.49074(2) 0.55728(2) 0.147274(12) 0.02123(7) Uani 1 1 d . . .
La4 La 0.83248(3) 0.37730(2) 0.231901(12) 0.02507(7) Uani 1 1 d . . .
O1 O -0.0041(4) 0.8550(3) 0.2008(2) 0.0499(11) Uani 1 1 d . . .
O2 O -0.1110(4) 0.9631(3) 0.27055(19) 0.0488(11) Uani 1 1 d . . .
O3 O -0.3242(3) 1.3593(3) 0.18244(16) 0.0302(8) Uani 1 1 d . . .
O4 O -0.4235(3) 1.3712(3) 0.1106(2) 0.0390(9) Uani 1 1 d . . .
O5 O -0.1907(5) 1.1200(4) -0.0425(2) 0.0720(16) Uani 1 1 d . . .
O6 O -0.0991(5) 0.9537(4) -0.0091(2) 0.0634(14) Uani 1 1 d . . .
O7 O 0.0026(4) 1.2461(3) 0.17633(19) 0.0451(10) Uani 1 1 d . . .
O8 O 0.0209(4) 1.1050(3) 0.25126(18) 0.0409(10) Uani 1 1 d . . .
O9 O 0.3015(3) 0.7452(3) 0.17973(16) 0.0307(8) Uani 1 1 d . . .
O10 O 0.4670(4) 0.7537(3) 0.1176(2) 0.0640(16) Uani 1 1 d . . .
O11 O 0.5391(4) 1.0947(4) 0.0351(2) 0.0675(15) Uani 1 1 d . . .
O12 O 0.4039(4) 1.2460(3) 0.05536(19) 0.0447(10) Uani 1 1 d . . .
O13 O 0.0381(4) 0.6867(3) 0.36597(17) 0.0486(12) Uani 1 1 d . . .
O14 O -0.0476(4) 0.8360(3) 0.40903(16) 0.0379(9) Uani 1 1 d . . .
O15 O 0.0344(4) 0.8327(3) 0.61380(16) 0.0345(9) Uani 1 1 d . . .
O16 O 0.0776(3) 0.6744(3) 0.67729(15) 0.0309(8) Uani 1 1 d . . .
O17 O 0.2331(5) 0.3413(3) 0.5884(2) 0.0683(15) Uani 1 1 d . . .
O18 O 0.2015(4) 0.3411(3) 0.4997(2) 0.0536(12) Uani 1 1 d . . .
O19 O 0.1567(3) 0.9287(3) 0.3767(2) 0.0454(11) Uani 1 1 d . . .
O20 O 0.1618(3) 0.8400(3) 0.30409(17) 0.0315(8) Uani 1 1 d . . .
O21 O 0.5757(4) 0.5756(4) 0.2317(2) 0.0538(12) Uani 1 1 d . . .
O22 O 0.7053(5) 0.5204(4) 0.2937(2) 0.0843(19) Uani 1 1 d . . .
O23 O 0.5631(5) 0.5805(5) 0.5098(2) 0.0774(16) Uani 1 1 d . . .
O24 O 0.3858(6) 0.6844(6) 0.5381(2) 0.106(2) Uani 1 1 d . . .
O25 O 0.1910(4) 0.5037(3) 0.3085(2) 0.0549(13) Uani 1 1 d . . .
O26 O 0.3564(4) 0.5204(3) 0.25004(18) 0.0422(10) Uani 1 1 d . . .
O27 O 0.7440(4) 0.2479(4) 0.30542(19) 0.0585(13) Uani 1 1 d . . .
O28 O 0.7369(4) 0.1036(4) 0.3745(2) 0.0605(13) Uani 1 1 d . . .
O29 O 0.3618(5) 0.0616(5) 0.4818(3) 0.117(3) Uani 1 1 d . . .
O30 O 0.2107(4) 0.1468(3) 0.4396(2) 0.0486(11) Uani 1 1 d . . .
O31 O 0.8502(3) 0.4782(3) 0.12737(15) 0.0297(8) Uani 1 1 d . . .
O32 O 0.6846(3) 0.5538(3) 0.08757(15) 0.0287(8) Uani 1 1 d . . .
O33 O 0.6745(3) 0.4669(3) -0.11376(16) 0.0328(8) Uani 1 1 d . . .
O34 O 0.8480(3) 0.3851(3) -0.17120(17) 0.0384(9) Uani 1 1 d . . .
O35 O 1.1990(4) 0.2133(4) -0.0816(2) 0.0651(14) Uani 1 1 d . . .
O36 O 1.2108(4) 0.2596(4) 0.0005(2) 0.0589(13) Uani 1 1 d . . .
O37 O -0.1126(4) 1.0130(3) 0.47444(18) 0.0464(11) Uani 1 1 d . . .
O38 O -0.0591(4) 0.6501(3) 0.27324(19) 0.0431(10) Uani 1 1 d . . .
O39 O 0.4798(4) 0.6160(4) 0.02777(19) 0.0566(13) Uani 1 1 d . . .
O40 O 1.0053(4) 0.4518(3) 0.21382(19) 0.0454(10) Uani 1 1 d . . .
N1 N -0.1539(5) 1.0468(4) -0.0012(2) 0.0441(12) Uani 1 1 d . . .
N2 N 0.4400(4) 1.1463(4) 0.0588(2) 0.0358(11) Uani 1 1 d . . .
N3 N 0.1976(5) 0.3878(3) 0.5404(2) 0.0381(11) Uani 1 1 d . . .
N4 N 0.4680(6) 0.6436(5) 0.4985(3) 0.0619(16) Uani 1 1 d . . .
N5 N 0.3101(4) 0.1320(4) 0.4452(3) 0.0455(13) Uani 1 1 d . . .
N6 N 1.1551(4) 0.2624(4) -0.0377(2) 0.0365(11) Uani 1 1 d . . .
N7 N 0.2276(5) 0.2889(4) 0.2334(3) 0.0446(13) Uani 1 1 d . . .
N8 N 0.7210(5) -0.1949(4) 0.2730(3) 0.0552(15) Uani 1 1 d . . .
C1 C -0.1388(4) 1.0250(4) 0.1657(2) 0.0263(10) Uani 1 1 d . . .
C2 C -0.2104(4) 1.1299(4) 0.1763(2) 0.0258(11) Uani 1 1 d . . .
H2A H -0.2224 1.1491 0.2153 0.031 Uiso 1 1 calc R . .
C3 C -0.2635(4) 1.2056(4) 0.1300(2) 0.0236(10) Uani 1 1 d . . .
C4 C -0.2477(4) 1.1780(4) 0.0720(2) 0.0282(11) Uani 1 1 d . . .
H4A H -0.2852 1.2281 0.0408 0.034 Uiso 1 1 calc R . .
C5 C -0.1750(5) 1.0746(4) 0.0618(2) 0.0303(12) Uani 1 1 d . . .
C6 C -0.1205(5) 0.9974(4) 0.1072(2) 0.0314(12) Uani 1 1 d . . .
H6A H -0.0723 0.9279 0.0990 0.038 Uiso 1 1 calc R . .
C7 C -0.0807(5) 0.9420(4) 0.2167(3) 0.0355(13) Uani 1 1 d . . .
C8 C -0.3421(4) 1.3184(4) 0.1415(2) 0.0252(10) Uani 1 1 d . . .
C9 C 0.1745(4) 1.0912(4) 0.1631(2) 0.0234(10) Uani 1 1 d . . .
C10 C 0.2140(4) 0.9778(4) 0.1705(2) 0.0253(10) Uani 1 1 d . . .
H10A H 0.1659 0.9401 0.1970 0.030 Uiso 1 1 calc R . .
C11 C 0.3234(5) 0.9211(4) 0.1392(2) 0.0271(11) Uani 1 1 d . . .
C12 C 0.3992(5) 0.9760(4) 0.1019(2) 0.0294(11) Uani 1 1 d . . .
H12A H 0.4747 0.9384 0.0819 0.035 Uiso 1 1 calc R . .
C13 C 0.3579(5) 1.0880(4) 0.0957(2) 0.0270(11) Uani 1 1 d . . .
C14 C 0.2483(5) 1.1463(4) 0.1240(2) 0.0265(11) Uani 1 1 d . . .
H14A H 0.2230 1.2220 0.1174 0.032 Uiso 1 1 calc R . .
C15 C 0.0580(5) 1.1509(4) 0.1993(2) 0.0277(11) Uani 1 1 d . . .
C16 C 0.3666(5) 0.7986(4) 0.1461(2) 0.0296(11) Uani 1 1 d . . .
C17 C 0.0582(4) 0.6748(4) 0.4687(2) 0.0240(10) Uani 1 1 d . . .
C18 C 0.0470(4) 0.7282(4) 0.5170(2) 0.0235(10) Uani 1 1 d . . .
H18A H 0.0143 0.8038 0.5119 0.028 Uiso 1 1 calc R . .
C19 C 0.0832(4) 0.6715(4) 0.5722(2) 0.0225(10) Uani 1 1 d . . .
C20 C 0.1326(4) 0.5581(4) 0.5807(2) 0.0271(11) Uani 1 1 d . . .
H20A H 0.1563 0.5184 0.6179 0.033 Uiso 1 1 calc R . .
C21 C 0.1448(5) 0.5073(4) 0.5316(2) 0.0259(11) Uani 1 1 d . . .
C22 C 0.1100(5) 0.5618(4) 0.4760(2) 0.0297(11) Uani 1 1 d . . .
H22A H 0.1208 0.5242 0.4439 0.036 Uiso 1 1 calc R . .
C23 C 0.0137(5) 0.7370(4) 0.4105(2) 0.0313(12) Uani 1 1 d . . .
C24 C 0.0646(4) 0.7307(4) 0.6250(2) 0.0250(10) Uani 1 1 d . . .
C25 C 0.3217(5) 0.7695(4) 0.3607(2) 0.0302(11) Uani 1 1 d . . .
C26 C 0.4048(5) 0.7110(4) 0.3159(2) 0.0306(12) Uani 1 1 d . . .
H26A H 0.3888 0.7231 0.2760 0.037 Uiso 1 1 calc R . .
C27 C 0.5117(5) 0.6347(4) 0.3299(2) 0.0335(12) Uani 1 1 d . . .
C28 C 0.5330(5) 0.6136(5) 0.3900(3) 0.0405(14) Uani 1 1 d . . .
H28A H 0.6038 0.5625 0.4003 0.049 Uiso 1 1 calc R . .
C29 C 0.4473(5) 0.6700(5) 0.4342(3) 0.0409(14) Uani 1 1 d . . .
C30 C 0.3438(5) 0.7491(5) 0.4210(3) 0.0387(14) Uani 1 1 d . . .
H30A H 0.2896 0.7882 0.4515 0.046 Uiso 1 1 calc R . .
C31 C 0.2076(5) 0.8516(4) 0.3458(3) 0.0323(12) Uani 1 1 d . . .
C32 C 0.6041(6) 0.5722(5) 0.2812(3) 0.0416(14) Uani 1 1 d . . .
C33 C 0.3700(4) 0.3623(4) 0.3279(2) 0.0249(11) Uani 1 1 d . . .
C34 C 0.4919(5) 0.3287(4) 0.3204(2) 0.0298(12) Uani 1 1 d . . .
H34A H 0.5327 0.3714 0.2921 0.036 Uiso 1 1 calc R . .
C35 C 0.5555(4) 0.2329(4) 0.3538(2) 0.0276(11) Uani 1 1 d . . .
C36 C 0.4936(5) 0.1694(4) 0.3969(2) 0.0307(12) Uani 1 1 d . . .
H36A H 0.5338 0.1058 0.4209 0.037 Uiso 1 1 calc R . .
C37 C 0.3736(5) 0.2033(4) 0.4025(2) 0.0291(11) Uani 1 1 d . . .
C38 C 0.3087(5) 0.2985(4) 0.3696(2) 0.0268(11) Uani 1 1 d . . .
H38B H 0.2264 0.3193 0.3752 0.032 Uiso 1 1 calc R . .
C39 C 0.3012(5) 0.4686(4) 0.2929(2) 0.0304(12) Uani 1 1 d . . .
C40 C 0.6873(5) 0.1940(5) 0.3443(3) 0.0406(14) Uani 1 1 d . . .
C41 C 0.8561(4) 0.4441(4) 0.0274(2) 0.0218(10) Uani 1 1 d . . .
C42 C 0.7947(4) 0.4592(4) -0.0194(2) 0.0229(10) Uani 1 1 d . . .
H42A H 0.7152 0.5036 -0.0158 0.027 Uiso 1 1 calc R . .
C43 C 0.8505(4) 0.4088(4) -0.0721(2) 0.0243(10) Uani 1 1 d . . .
C44 C 0.9695(5) 0.3438(4) -0.0774(2) 0.0284(11) Uani 1 1 d . . .
H44A H 1.0083 0.3103 -0.1124 0.034 Uiso 1 1 calc R . .
C45 C 1.0295(4) 0.3296(4) -0.0305(2) 0.0269(11) Uani 1 1 d . . .
C46 C 0.9744(4) 0.3782(4) 0.0229(2) 0.0268(11) Uani 1 1 d . . .
H46A H 1.0160 0.3667 0.0545 0.032 Uiso 1 1 calc R . .
C47 C 0.7919(5) 0.4966(4) 0.0849(2) 0.0237(10) Uani 1 1 d . . .
C48 C 0.7842(5) 0.4216(4) -0.1224(2) 0.0260(11) Uani 1 1 d . . .
C49 C 0.2184(6) 0.2030(5) 0.2761(3) 0.0462(15) Uani 1 1 d . . .
H49A H 0.1442 0.2083 0.3010 0.055 Uiso 1 1 calc R . .
C50 C 0.3114(6) 0.1063(5) 0.2861(3) 0.0426(14) Uani 1 1 d . . .
H50A H 0.2995 0.0494 0.3169 0.051 Uiso 1 1 calc R . .
C51 C 0.4224(5) 0.0964(5) 0.2491(3) 0.0357(12) Uani 1 1 d . . .
C52 C 0.4335(5) 0.1852(5) 0.2050(3) 0.0397(13) Uani 1 1 d . . .
H52A H 0.5064 0.1821 0.1793 0.048 Uiso 1 1 calc R . .
C53 C 0.3354(6) 0.2786(5) 0.1996(3) 0.0444(15) Uani 1 1 d . . .
H53A H 0.3456 0.3379 0.1704 0.053 Uiso 1 1 calc R . .
C54 C 0.5253(5) -0.0050(5) 0.2574(3) 0.0370(13) Uani 1 1 d . . .
C55 C 0.5974(6) -0.0559(6) 0.2083(3) 0.0612(19) Uani 1 1 d . . .
H55A H 0.5832 -0.0269 0.1680 0.073 Uiso 1 1 calc R . .
C56 C 0.6897(7) -0.1489(6) 0.2188(4) 0.065(2) Uani 1 1 d . . .
H56A H 0.7346 -0.1830 0.1847 0.078 Uiso 1 1 calc R . .
C57 C 0.6512(8) -0.1450(6) 0.3207(4) 0.080(3) Uani 1 1 d . . .
H57A H 0.6695 -0.1744 0.3603 0.096 Uiso 1 1 calc R . .
C58 C 0.5533(8) -0.0521(5) 0.3146(3) 0.069(2) Uani 1 1 d . . .
H58A H 0.5065 -0.0217 0.3497 0.083 Uiso 1 1 calc R . .

loop_
_atom_site_aniso_label
_atom_site_aniso_U_11
_atom_site_aniso_U_22
_atom_site_aniso_U_33
_atom_site_aniso_U_23
_atom_site_aniso_U_13
_atom_site_aniso_U_12
La1 0.02128(16) 0.01965(14) 0.02346(14) -0.00293(10) -0.00746(11) -0.00252(11)
La2 0.02559(17) 0.01823(14) 0.01587(13) -0.00452(9) -0.00679(10) -0.00170(11)
La3 0.01999(16) 0.01897(14) 0.02251(14) -0.00510(10) -0.00469(10) -0.00246(11)
La4 0.02269(17) 0.03572(16) 0.01547(13) -0.00557(11) -0.00501(10) -0.00640(12)
O1 0.040(3) 0.031(2) 0.063(3) 0.0131(19) -0.022(2) 0.0010(19)
O2 0.083(3) 0.046(2) 0.034(2) 0.0101(18) -0.036(2) -0.034(2)
O3 0.037(2) 0.0258(18) 0.0306(19) -0.0077(14) -0.0078(16) -0.0104(16)
O4 0.036(2) 0.0215(18) 0.062(3) -0.0129(17) -0.027(2) 0.0024(16)
O5 0.105(5) 0.069(3) 0.032(3) -0.012(2) -0.031(3) -0.003(3)
O6 0.086(4) 0.047(3) 0.055(3) -0.029(2) -0.005(3) -0.012(3)
O7 0.043(3) 0.025(2) 0.051(3) -0.0089(17) -0.002(2) 0.0043(18)
O8 0.045(3) 0.040(2) 0.032(2) -0.0104(17) 0.0076(18) -0.0153(19)
O9 0.037(2) 0.0238(18) 0.0289(19) -0.0027(14) -0.0018(16) -0.0114(16)
O10 0.047(3) 0.021(2) 0.094(4) -0.012(2) 0.028(3) -0.0030(19)
O11 0.048(3) 0.053(3) 0.085(4) -0.013(3) 0.024(3) -0.022(2)
O12 0.057(3) 0.034(2) 0.045(2) 0.0014(17) -0.003(2) -0.026(2)
O13 0.093(4) 0.034(2) 0.0197(19) -0.0062(16) -0.007(2) -0.024(2)
O14 0.060(3) 0.026(2) 0.0233(19) 0.0040(14) -0.0119(17) -0.0117(18)
O15 0.051(3) 0.0247(19) 0.030(2) -0.0082(14) -0.0115(17) -0.0101(17)
O16 0.037(2) 0.0336(19) 0.0216(18) -0.0061(14) -0.0127(15) -0.0058(16)
O17 0.116(5) 0.027(2) 0.053(3) 0.003(2) -0.044(3) -0.002(2)
O18 0.084(4) 0.028(2) 0.046(3) -0.0158(18) -0.012(2) -0.010(2)
O19 0.022(2) 0.046(2) 0.071(3) -0.035(2) -0.019(2) 0.0090(17)
O20 0.029(2) 0.0326(19) 0.035(2) -0.0081(15) -0.0124(16) -0.0063(16)
O21 0.048(3) 0.090(3) 0.041(2) -0.045(2) 0.010(2) -0.035(3)
O22 0.057(4) 0.083(4) 0.064(3) -0.031(3) -0.012(3) 0.043(3)
O23 0.062(4) 0.117(5) 0.042(3) -0.006(3) -0.029(3) -0.009(3)
O24 0.081(5) 0.170(6) 0.039(3) -0.055(4) -0.013(3) 0.012(4)
O25 0.051(3) 0.028(2) 0.050(3) 0.0093(18) 0.003(2) 0.0088(19)
O26 0.052(3) 0.051(2) 0.031(2) 0.0146(17) -0.0177(18) -0.031(2)
O27 0.041(3) 0.115(4) 0.032(2) -0.004(2) -0.0008(19) -0.049(3)
O28 0.024(3) 0.069(3) 0.068(3) -0.002(3) -0.007(2) 0.002(2)
O29 0.053(4) 0.100(4) 0.151(6) 0.099(4) -0.036(4) -0.034(3)
O30 0.033(3) 0.053(3) 0.057(3) 0.001(2) 0.002(2) -0.024(2)
O31 0.031(2) 0.041(2) 0.0180(17) -0.0057(14) -0.0048(14) -0.0122(17)
O32 0.027(2) 0.0342(19) 0.0208(17) -0.0038(14) -0.0021(14) -0.0074(16)
O33 0.024(2) 0.049(2) 0.0278(19) -0.0135(16) -0.0066(15) -0.0087(17)
O34 0.032(2) 0.056(2) 0.029(2) -0.0259(18) -0.0055(16) -0.0050(18)
O35 0.043(3) 0.085(3) 0.054(3) -0.039(3) -0.009(2) 0.010(2)
O36 0.030(3) 0.092(4) 0.042(3) -0.014(2) -0.015(2) 0.001(2)
O37 0.063(3) 0.050(2) 0.028(2) -0.0047(17) 0.0013(19) -0.027(2)
O38 0.034(2) 0.048(2) 0.049(3) -0.0121(19) -0.0048(19) -0.0149(19)
O39 0.063(3) 0.079(3) 0.036(2) 0.022(2) -0.021(2) -0.044(3)
O40 0.052(3) 0.050(2) 0.044(2) 0.0040(19) -0.014(2) -0.031(2)
N1 0.051(3) 0.052(3) 0.030(3) -0.012(2) -0.010(2) -0.013(3)
N2 0.038(3) 0.039(3) 0.031(2) -0.0034(19) 0.001(2) -0.020(2)
N3 0.053(3) 0.021(2) 0.035(3) -0.0041(19) -0.008(2) -0.006(2)
N4 0.055(4) 0.094(5) 0.033(3) -0.022(3) -0.014(3) -0.009(4)
N5 0.026(3) 0.035(3) 0.059(3) 0.013(2) 0.000(2) -0.009(2)
N6 0.027(3) 0.044(3) 0.028(2) -0.005(2) -0.0072(19) -0.001(2)
N7 0.041(3) 0.045(3) 0.056(3) -0.023(3) -0.017(3) -0.009(2)
N8 0.048(4) 0.039(3) 0.070(4) -0.003(3) -0.019(3) -0.003(3)
C1 0.025(3) 0.025(3) 0.028(3) -0.0005(19) -0.010(2) -0.006(2)
C2 0.029(3) 0.024(2) 0.026(3) -0.0055(19) -0.012(2) -0.005(2)
C3 0.022(3) 0.021(2) 0.027(3) -0.0035(18) -0.0074(19) -0.005(2)
C4 0.026(3) 0.028(3) 0.029(3) -0.001(2) -0.013(2) -0.004(2)
C5 0.038(3) 0.028(3) 0.024(3) -0.007(2) -0.011(2) -0.006(2)
C6 0.032(3) 0.022(3) 0.035(3) -0.007(2) -0.008(2) 0.000(2)
C7 0.037(4) 0.030(3) 0.043(3) 0.010(2) -0.022(3) -0.015(3)
C8 0.025(3) 0.023(2) 0.029(3) -0.0035(19) -0.004(2) -0.011(2)
C9 0.023(3) 0.021(2) 0.022(2) -0.0032(18) -0.0031(19) -0.003(2)
C10 0.028(3) 0.022(2) 0.024(2) -0.0032(18) -0.003(2) -0.008(2)
C11 0.030(3) 0.019(2) 0.028(3) -0.0043(18) -0.005(2) -0.003(2)
C12 0.027(3) 0.026(3) 0.030(3) -0.006(2) 0.000(2) -0.006(2)
C13 0.031(3) 0.027(3) 0.025(2) -0.0044(19) 0.000(2) -0.015(2)
C14 0.034(3) 0.021(2) 0.026(3) -0.0023(19) -0.009(2) -0.010(2)
C15 0.025(3) 0.025(3) 0.032(3) -0.011(2) -0.002(2) -0.006(2)
C16 0.031(3) 0.020(3) 0.032(3) -0.007(2) -0.002(2) -0.002(2)
C17 0.027(3) 0.024(2) 0.019(2) -0.0048(18) -0.0026(19) -0.007(2)
C18 0.027(3) 0.023(2) 0.018(2) -0.0036(17) -0.0023(19) -0.007(2)
C19 0.025(3) 0.022(2) 0.019(2) -0.0052(17) -0.0028(18) -0.006(2)
C20 0.029(3) 0.026(3) 0.025(3) -0.0036(19) -0.008(2) -0.006(2)
C21 0.029(3) 0.017(2) 0.029(3) -0.0063(18) -0.004(2) -0.004(2)
C22 0.041(3) 0.030(3) 0.019(2) -0.0074(19) 0.000(2) -0.014(2)
C23 0.054(4) 0.028(3) 0.014(2) 0.0003(18) -0.004(2) -0.021(3)
C24 0.021(3) 0.030(3) 0.024(2) -0.0076(19) -0.0056(19) -0.006(2)
C25 0.028(3) 0.029(3) 0.034(3) -0.014(2) -0.009(2) -0.003(2)
C26 0.031(3) 0.033(3) 0.028(3) -0.012(2) -0.012(2) -0.002(2)
C27 0.034(3) 0.030(3) 0.031(3) -0.013(2) -0.010(2) 0.002(2)
C28 0.031(3) 0.045(3) 0.037(3) -0.013(2) -0.014(2) 0.005(3)
C29 0.037(4) 0.051(4) 0.030(3) -0.016(3) -0.013(2) 0.000(3)
C30 0.030(3) 0.051(4) 0.034(3) -0.026(3) -0.004(2) -0.002(3)
C31 0.024(3) 0.034(3) 0.040(3) -0.013(2) -0.010(2) -0.004(2)
C32 0.036(4) 0.037(3) 0.044(4) -0.020(3) 0.003(3) -0.002(3)
C33 0.028(3) 0.021(2) 0.022(2) -0.0027(18) -0.004(2) -0.005(2)
C34 0.037(3) 0.033(3) 0.022(3) 0.000(2) -0.003(2) -0.020(2)
C35 0.022(3) 0.036(3) 0.025(3) -0.006(2) -0.002(2) -0.011(2)
C36 0.028(3) 0.026(3) 0.031(3) 0.003(2) -0.006(2) -0.006(2)
C37 0.026(3) 0.023(3) 0.033(3) 0.002(2) -0.002(2) -0.009(2)
C38 0.027(3) 0.021(2) 0.025(3) -0.0025(18) 0.000(2) -0.004(2)
C39 0.043(4) 0.021(3) 0.026(3) -0.0025(19) -0.006(2) -0.010(2)
C40 0.033(4) 0.068(4) 0.026(3) -0.012(3) -0.003(2) -0.022(3)
C41 0.021(3) 0.025(2) 0.018(2) -0.0005(17) -0.0041(18) -0.008(2)
C42 0.021(3) 0.026(2) 0.019(2) -0.0047(18) -0.0024(18) -0.005(2)
C43 0.024(3) 0.030(3) 0.021(2) -0.0067(19) -0.0053(19) -0.009(2)
C44 0.031(3) 0.032(3) 0.021(2) -0.0072(19) -0.003(2) -0.009(2)
C45 0.018(3) 0.032(3) 0.025(3) -0.004(2) -0.0038(19) -0.003(2)
C46 0.029(3) 0.038(3) 0.016(2) -0.0040(19) -0.0044(19) -0.014(2)
C47 0.028(3) 0.030(3) 0.014(2) -0.0017(18) 0.0009(18) -0.014(2)
C48 0.031(3) 0.028(3) 0.023(2) -0.0067(19) -0.007(2) -0.011(2)
C49 0.038(4) 0.059(4) 0.051(4) -0.025(3) -0.006(3) -0.019(3)
C50 0.043(4) 0.047(4) 0.040(3) -0.010(3) 0.001(3) -0.021(3)
C51 0.028(3) 0.043(3) 0.038(3) -0.007(2) -0.008(2) -0.012(3)
C52 0.035(4) 0.046(3) 0.040(3) -0.005(3) -0.007(3) -0.016(3)
C53 0.049(4) 0.039(3) 0.050(4) -0.006(3) -0.018(3) -0.015(3)
C54 0.035(4) 0.039(3) 0.038(3) -0.006(2) -0.005(2) -0.014(3)
C55 0.048(5) 0.077(5) 0.043(4) -0.014(3) -0.010(3) -0.001(4)
C56 0.048(5) 0.074(5) 0.057(5) -0.028(4) -0.009(4) 0.007(4)
C57 0.104(7) 0.050(4) 0.055(5) -0.010(3) -0.033(5) 0.023(4)
C58 0.092(6) 0.047(4) 0.041(4) -0.011(3) -0.016(4) 0.011(4)

loop_
_atom_type_symbol
_atom_type_description
_atom_type_scat_dispersion_real
_atom_type_scat_dispersion_imag
_atom_type_scat_source
C C 0.0033 0.0016 'International Tables Vol C Tables 4.2.6.8 and 6.1.1.4'
H H 0.0000 0.0000 'International Tables Vol C Tables 4.2.6.8 and 6.1.1.4'
N N 0.0061 0.0033 'International Tables Vol C Tables 4.2.6.8 and 6.1.1.4'
O O 0.0106 0.0060 'International Tables Vol C Tables 4.2.6.8 and 6.1.1.4'
La La -0.2871 2.4523 'International Tables Vol C Tables 4.2.6.8 and 6.1.1.4'

loop_
_geom_angle_atom_site_label_1
_geom_angle_atom_site_label_2
_geom_angle_atom_site_label_3
_geom_angle
_geom_angle_site_symmetry_1
_geom_angle_site_symmetry_3
_geom_angle_publ_flag
O8 La1 O28 106.78(16) . 1_465 ?
O8 La1 O14 142.86(12) . . ?
O28 La1 O14 97.01(16) 1_465 . ?
O8 La1 O2 71.37(14) . . ?
O28 La1 O2 79.88(18) 1_465 . ?
O14 La1 O2 85.65(13) . . ?
O8 La1 O15 81.34(13) . 2_576 ?
O28 La1 O15 85.96(16) 1_465 2_576 ?
O14 La1 O15 129.32(12) . 2_576 ?
O2 La1 O15 143.81(13) . 2_576 ?
O8 La1 O19 91.82(15) . . ?
O28 La1 O19 154.62(16) 1_465 . ?
O14 La1 O19 76.59(15) . . ?
O2 La1 O19 123.31(15) . . ?
O15 La1 O19 79.81(13) 2_576 . ?
O8 La1 O37 146.70(12) . . ?
O28 La1 O37 72.47(16) 1_465 . ?
O14 La1 O37 67.53(12) . . ?
O2 La1 O37 138.01(14) . . ?
O15 La1 O37 65.36(12) 2_576 . ?
O19 La1 O37 82.48(15) . . ?
O8 La1 O20 78.00(12) . . ?
O28 La1 O20 152.62(15) 1_465 . ?
O14 La1 O20 68.22(12) . . ?
O2 La1 O20 76.22(14) . . ?
O15 La1 O20 121.34(12) 2_576 . ?
O19 La1 O20 47.14(11) . . ?
O37 La1 O20 118.50(13) . . ?
O8 La1 C31 86.64(15) . . ?
O28 La1 C31 165.71(16) 1_465 . ?
O14 La1 C31 68.86(14) . . ?
O2 La1 C31 100.42(15) . . ?
O15 La1 C31 101.24(13) 2_576 . ?
O19 La1 C31 23.09(12) . . ?
O37 La1 C31 99.13(15) . . ?
O20 La1 C31 24.23(12) . . ?
O34 La2 O13 137.71(14) 2_665 . ?
O34 La2 O1 83.69(15) 2_665 . ?
O13 La2 O1 107.25(15) . . ?
O34 La2 O25 80.89(15) 2_665 . ?
O13 La2 O25 70.18(14) . . ?
O1 La2 O25 151.05(16) . . ?
O34 La2 O9 76.55(13) 2_665 . ?
O13 La2 O9 142.66(14) . . ?
O1 La2 O9 87.62(13) . . ?
O25 La2 O9 112.15(13) . . ?
O34 La2 O20 151.25(13) 2_665 . ?
O13 La2 O20 71.02(13) . . ?
O1 La2 O20 85.47(14) . . ?
O25 La2 O20 118.75(15) . . ?
O9 La2 O20 76.46(11) . . ?
O34 La2 O38 73.86(13) 2_665 . ?
O13 La2 O38 70.02(15) . . ?
O1 La2 O38 75.46(14) . . ?
O25 La2 O38 76.78(15) . . ?
O9 La2 O38 147.20(13) . . ?
O20 La2 O38 128.53(12) . . ?
O34 La2 O26 72.42(13) 2_665 . ?
O13 La2 O26 105.61(13) . . ?
O1 La2 O26 147.13(13) . . ?
O25 La2 O26 46.81(12) . . ?
O9 La2 O26 65.40(11) . . ?
O20 La2 O26 104.72(11) . . ?
O38 La2 O26 117.19(12) . . ?
O34 La2 C39 78.06(14) 2_665 . ?
O13 La2 C39 85.80(14) . . ?
O1 La2 C39 161.70(15) . . ?
O25 La2 C39 23.03(14) . . ?
O9 La2 C39 89.41(13) . . ?
O20 La2 C39 111.35(13) . . ?
O38 La2 C39 97.94(14) . . ?
O26 La2 C39 24.04(12) . . ?
O32 La3 O10 77.41(13) . . ?
O32 La3 O21 81.87(12) . . ?
O10 La3 O21 81.49(18) . . ?
O32 La3 O33 128.56(11) . 2_665 ?
O10 La3 O33 106.46(16) . 2_665 ?
O21 La3 O33 149.34(12) . 2_665 ?
O32 La3 O26 150.70(13) . . ?
O10 La3 O26 111.52(14) . . ?
O21 La3 O26 72.45(13) . . ?
O33 La3 O26 77.16(12) 2_665 . ?
O32 La3 O4 76.62(13) . 1_645 ?
O10 La3 O4 145.61(15) . 1_645 ?
O21 La3 O4 116.39(14) . 1_645 ?
O33 La3 O4 73.75(12) 2_665 1_645 ?
O26 La3 O4 102.14(14) . 1_645 ?
O32 La3 O39 70.33(13) . . ?
O10 La3 O39 71.24(17) . . ?
O21 La3 O39 144.36(14) . . ?
O33 La3 O39 63.43(13) 2_665 . ?
O26 La3 O39 138.74(13) . . ?
O4 La3 O39 79.01(15) 1_645 . ?
O32 La3 O9 125.46(11) . . ?
O10 La3 O9 48.27(11) . . ?
O21 La3 O9 85.25(14) . . ?
O33 La3 O9 79.26(11) 2_665 . ?
O26 La3 O9 67.03(12) . . ?
O4 La3 O9 152.65(11) 1_645 . ?
O39 La3 O9 92.92(14) . . ?
O32 La3 O3 67.67(11) . 1_645 ?
O10 La3 O3 136.50(14) . 1_645 ?
O21 La3 O3 68.94(13) . 1_645 ?
O33 La3 O3 115.33(11) 2_665 1_645 ?
O26 La3 O3 89.66(12) . 1_645 ?
O4 La3 O3 47.47(11) 1_645 1_645 ?
O39 La3 O3 117.16(14) . 1_645 ?
O9 La3 O3 149.80(10) . 1_645 ?
O32 La3 C16 100.83(13) . . ?
O10 La3 C16 23.54(13) . . ?
O21 La3 C16 82.44(16) . . ?
O33 La3 C16 93.60(14) 2_665 . ?
O26 La3 C16 89.72(14) . . ?
O4 La3 C16 159.96(14) 1_645 . ?
O39 La3 C16 81.42(15) . . ?
O9 La3 C16 24.73(12) . . ?
O3 La3 C16 150.13(13) 1_645 . ?
O32 La3 C8 69.87(12) . 1_645 ?
O10 La3 C8 147.27(13) . 1_645 ?
O21 La3 C8 93.22(15) . 1_645 ?
O33 La3 C8 94.52(13) 2_665 1_645 ?
O26 La3 C8 97.27(13) . 1_645 ?
O4 La3 C8 23.21(12) 1_645 1_645 ?
O39 La3 C8 97.48(15) . 1_645 ?
O9 La3 C8 163.98(11) . 1_645 ?
O3 La3 C8 24.28(11) 1_645 1_645 ?
C16 La3 C8 170.29(13) . 1_645 ?
O16 La4 O31 140.59(12) 2_666 . ?
O16 La4 O22 77.70(16) 2_666 . ?
O31 La4 O22 102.31(16) . . ?
O16 La4 O7 91.85(14) 2_666 1_645 ?
O31 La4 O7 78.40(13) . 1_645 ?
O22 La4 O7 164.46(19) . 1_645 ?
O16 La4 O27 73.17(13) 2_666 . ?
O31 La4 O27 145.67(13) . . ?
O22 La4 O27 89.53(19) . . ?
O7 La4 O27 98.51(16) 1_645 . ?
O16 La4 O3 145.55(12) 2_666 1_645 ?
O31 La4 O3 73.82(12) . 1_645 ?
O22 La4 O3 99.64(17) . 1_645 ?
O7 La4 O3 95.47(13) 1_645 1_645 ?
O27 La4 O3 72.46(13) . 1_645 ?
O16 La4 O40 68.81(13) 2_666 . ?
O31 La4 O40 71.78(13) . . ?
O22 La4 O40 89.85(19) . . ?
O7 La4 O40 75.53(14) 1_645 . ?
O27 La4 O40 141.19(14) . . ?
O3 La4 O40 145.52(12) 1_645 . ?
C7 O1 La2 132.6(4) . . ?
C7 O2 La1 144.6(4) . . ?
C8 O3 La4 145.8(3) . 1_465 ?
C8 O3 La3 88.0(3) . 1_465 ?
La4 O3 La3 116.63(12) 1_465 1_465 ?
C8 O4 La3 103.3(3) . 1_465 ?
C15 O7 La4 125.8(3) . 1_465 ?
C15 O8 La1 179.2(3) . . ?
C16 O9 La2 161.2(3) . . ?
C16 O9 La3 86.5(3) . . ?
La2 O9 La3 112.08(12) . . ?
C16 O10 La3 103.2(3) . . ?
C23 O13 La2 139.2(3) . . ?
C23 O14 La1 141.1(3) . . ?
C24 O15 La1 141.2(3) . 2_576 ?
C24 O16 La4 150.0(3) . 2_666 ?
C31 O19 La1 104.8(3) . . ?
C31 O20 La2 143.9(3) . . ?
C31 O20 La1 85.3(3) . . ?
La2 O20 La1 117.37(13) . . ?
C32 O21 La3 166.9(4) . . ?
C32 O22 La4 116.6(4) . . ?
C39 O25 La2 104.9(3) . . ?
C39 O26 La3 157.9(4) . . ?
C39 O26 La2 85.1(3) . . ?
La3 O26 La2 109.01(13) . . ?
C40 O27 La4 172.0(5) . . ?
C40 O28 La1 121.3(4) . 1_645 ?
C47 O31 La4 131.1(3) . . ?
C47 O32 La3 140.4(3) . . ?
C48 O33 La3 134.0(3) . 2_665 ?
C48 O34 La2 148.9(4) . 2_665 ?
O6 N1 O5 123.6(5) . . ?
O6 N1 C5 118.6(5) . . ?
O5 N1 C5 117.8(5) . . ?
O11 N2 O12 123.4(4) . . ?
O11 N2 C13 119.3(4) . . ?
O12 N2 C13 117.3(4) . . ?
O18 N3 O17 123.4(5) . . ?
O18 N3 C21 118.3(5) . . ?
O17 N3 C21 118.3(5) . . ?
O23 N4 O24 123.6(6) . . ?
O23 N4 C29 119.1(6) . . ?
O24 N4 C29 117.3(6) . . ?
O29 N5 O30 124.0(5) . . ?
O29 N5 C37 118.1(5) . . ?
O30 N5 C37 117.9(5) . . ?
O35 N6 O36 123.3(5) . . ?
O35 N6 C45 118.8(5) . . ?
O36 N6 C45 117.9(5) . . ?
C53 N7 C49 115.7(5) . . ?
C56 N8 C57 114.8(6) . . ?
C2 C1 C6 119.3(5) . . ?
C2 C1 C7 120.6(5) . . ?
C6 C1 C7 120.2(5) . . ?
C3 C2 C1 120.7(5) . . ?
C3 C2 H2A 119.6 . . ?
C1 C2 H2A 119.6 . . ?
C2 C3 C4 120.4(4) . . ?
C2 C3 C8 121.0(4) . . ?
C4 C3 C8 118.6(4) . . ?
C5 C4 C3 118.3(5) . . ?
C5 C4 H4A 120.9 . . ?
C3 C4 H4A 120.9 . . ?
C4 C5 C6 122.6(5) . . ?
C4 C5 N1 118.2(5) . . ?
C6 C5 N1 119.2(5) . . ?
C5 C6 C1 118.7(5) . . ?
C5 C6 H6A 120.6 . . ?
C1 C6 H6A 120.6 . . ?
O2 C7 O1 124.7(5) . . ?
O2 C7 C1 119.0(5) . . ?
O1 C7 C1 116.3(5) . . ?
O4 C8 O3 121.1(4) . . ?
O4 C8 C3 119.8(4) . . ?
O3 C8 C3 119.0(5) . . ?
O4 C8 La3 53.5(2) . 1_465 ?
O3 C8 La3 67.7(3) . 1_465 ?
C3 C8 La3 172.5(3) . 1_465 ?
C14 C9 C10 118.8(4) . . ?
C14 C9 C15 121.1(4) . . ?
C10 C9 C15 120.0(4) . . ?
C11 C10 C9 120.7(4) . . ?
C11 C10 H10A 119.6 . . ?
C9 C10 H10A 119.6 . . ?
C10 C11 C12 120.4(4) . . ?
C10 C11 C16 121.4(4) . . ?
C12 C11 C16 118.2(4) . . ?
C13 C12 C11 117.4(5) . . ?
C13 C12 H12A 121.3 . . ?
C11 C12 H12A 121.3 . . ?
C14 C13 C12 123.3(4) . . ?
C14 C13 N2 118.9(4) . . ?
C12 C13 N2 117.7(5) . . ?
C13 C14 C9 119.2(4) . . ?
C13 C14 H14A 120.4 . . ?
C9 C14 H14A 120.4 . . ?
O8 C15 O7 123.0(5) . . ?
O8 C15 C9 118.7(5) . . ?
O7 C15 C9 118.3(4) . . ?
O10 C16 O9 122.1(4) . . ?
O10 C16 C11 117.4(5) . . ?
O9 C16 C11 120.6(4) . . ?
O10 C16 La3 53.3(3) . . ?
O9 C16 La3 68.8(3) . . ?
C11 C16 La3 170.6(4) . . ?
C18 C17 C22 119.1(4) . . ?
C18 C17 C23 120.6(4) . . ?
C22 C17 C23 120.3(4) . . ?
C19 C18 C17 121.3(4) . . ?
C19 C18 H18A 119.3 . . ?
C17 C18 H18A 119.3 . . ?
C18 C19 C20 120.2(4) . . ?
C18 C19 C24 120.4(4) . . ?
C20 C19 C24 119.4(4) . . ?
C21 C20 C19 117.3(5) . . ?
C21 C20 H20A 121.3 . . ?
C19 C20 H20A 121.3 . . ?
C22 C21 C20 123.7(4) . . ?
C22 C21 N3 119.0(4) . . ?
C20 C21 N3 117.3(4) . . ?
C21 C22 C17 118.4(4) . . ?
C21 C22 H22A 120.8 . . ?
C17 C22 H22A 120.8 . . ?
O13 C23 O14 123.7(5) . . ?
O13 C23 C17 117.8(5) . . ?
O14 C23 C17 118.5(4) . . ?
O16 C24 O15 124.8(4) . . ?
O16 C24 C19 117.2(4) . . ?
O15 C24 C19 117.9(4) . . ?
C26 C25 C30 119.8(5) . . ?
C26 C25 C31 120.9(5) . . ?
C30 C25 C31 119.3(5) . . ?
C27 C26 C25 120.7(5) . . ?
C27 C26 H26A 119.6 . . ?
C25 C26 H26A 119.6 . . ?
C28 C27 C26 119.4(5) . . ?
C28 C27 C32 119.3(5) . . ?
C26 C27 C32 121.3(5) . . ?
C29 C28 C27 118.7(5) . . ?
C29 C28 H28A 120.7 . . ?
C27 C28 H28A 120.7 . . ?
C30 C29 C28 123.1(5) . . ?
C30 C29 N4 118.4(5) . . ?
C28 C29 N4 118.4(5) . . ?
C29 C30 C25 118.1(5) . . ?
C29 C30 H30A 120.9 . . ?
C25 C30 H30A 120.9 . . ?
O19 C31 O20 121.9(5) . . ?
O19 C31 C25 118.4(5) . . ?
O20 C31 C25 119.6(5) . . ?
O19 C31 La1 52.1(3) . . ?
O20 C31 La1 70.5(3) . . ?
C25 C31 La1 165.4(4) . . ?
O21 C32 O22 124.0(6) . . ?
O21 C32 C27 118.7(6) . . ?
O22 C32 C27 117.3(6) . . ?
C34 C33 C38 119.5(5) . . ?
C34 C33 C39 121.2(4) . . ?
C38 C33 C39 119.2(5) . . ?
C33 C34 C35 121.6(4) . . ?
C33 C34 H34A 119.2 . . ?
C35 C34 H34A 119.2 . . ?
C34 C35 C36 119.0(5) . . ?
C34 C35 C40 122.0(5) . . ?
C36 C35 C40 119.0(5) . . ?
C37 C36 C35 118.1(5) . . ?
C37 C36 H36A 120.9 . . ?
C35 C36 H36A 120.9 . . ?
C36 C37 C38 123.6(5) . . ?
C36 C37 N5 117.6(4) . . ?
C38 C37 N5 118.7(5) . . ?
C37 C38 C33 118.0(5) . . ?
C37 C38 H38B 121.0 . . ?
C33 C38 H38B 121.0 . . ?
O25 C39 O26 121.9(5) . . ?
O25 C39 C33 118.7(4) . . ?
O26 C39 C33 119.4(5) . . ?
O25 C39 La2 52.1(3) . . ?
O26 C39 La2 70.9(3) . . ?
C33 C39 La2 164.8(3) . . ?
O27 C40 O28 122.7(6) . . ?
O27 C40 C35 120.1(6) . . ?
O28 C40 C35 117.2(5) . . ?
C42 C41 C46 120.4(4) . . ?
C42 C41 C47 119.4(4) . . ?
C46 C41 C47 120.1(4) . . ?
C41 C42 C43 120.8(5) . . ?
C41 C42 H42A 119.6 . . ?
C43 C42 H42A 119.6 . . ?
C44 C43 C42 119.2(5) . . ?
C44 C43 C48 119.3(4) . . ?
C42 C43 C48 121.5(5) . . ?
C45 C44 C43 119.4(4) . . ?
C45 C44 H44A 120.3 . . ?
C43 C44 H44A 120.3 . . ?
C44 C45 C46 122.1(5) . . ?
C44 C45 N6 118.3(4) . . ?
C46 C45 N6 119.6(5) . . ?
C41 C46 C45 118.1(5) . . ?
C41 C46 H46A 120.9 . . ?
C45 C46 H46A 120.9 . . ?
O32 C47 O31 124.5(4) . . ?
O32 C47 C41 118.0(4) . . ?
O31 C47 C41 117.5(5) . . ?
O33 C48 O34 125.5(5) . . ?
O33 C48 C43 119.3(4) . . ?
O34 C48 C43 115.1(5) . . ?
N7 C49 C50 124.8(6) . . ?
N7 C49 H49A 117.6 . . ?
C50 C49 H49A 117.6 . . ?
C51 C50 C49 118.5(6) . . ?
C51 C50 H50A 120.8 . . ?
C49 C50 H50A 120.8 . . ?
C52 C51 C50 117.4(6) . . ?
C52 C51 C54 121.6(5) . . ?
C50 C51 C54 121.1(5) . . ?
C53 C52 C51 119.5(6) . . ?
C53 C52 H52A 120.2 . . ?
C51 C52 H52A 120.2 . . ?
N7 C53 C52 124.1(6) . . ?
N7 C53 H53A 117.9 . . ?
C52 C53 H53A 117.9 . . ?
C58 C54 C55 116.4(6) . . ?
C58 C54 C51 121.4(5) . . ?
C55 C54 C51 122.2(6) . . ?
C56 C55 C54 119.5(7) . . ?
C56 C55 H55A 120.2 . . ?
C54 C55 H55A 120.2 . . ?
N8 C56 C55 125.6(7) . . ?
N8 C56 H56A 117.2 . . ?
C55 C56 H56A 117.2 . . ?
N8 C57 C58 123.6(7) . . ?
N8 C57 H57A 118.2 . . ?
C58 C57 H57A 118.2 . . ?
C54 C58 C57 120.0(7) . . ?
C54 C58 H58A 120.0 . . ?
C57 C58 H58A 120.0 . . ?

loop_
_geom_bond_atom_site_label_1
_geom_bond_atom_site_label_2
_geom_bond_distance
_geom_bond_site_symmetry_2
_geom_bond_publ_flag
La1 O8 2.413(4) . ?
La1 O28 2.417(4) 1_465 ?
La1 O14 2.419(3) . ?
La1 O2 2.443(4) . ?
La1 O15 2.459(3) 2_576 ?
La1 O19 2.530(4) . ?
La1 O37 2.676(4) . ?
La1 O20 2.930(4) . ?
La1 C31 3.098(5) . ?
La2 O34 2.363(3) 2_665 ?
La2 O13 2.423(4) . ?
La2 O1 2.431(4) . ?
La2 O25 2.510(4) . ?
La2 O9 2.543(4) . ?
La2 O20 2.564(3) . ?
La2 O38 2.571(4) . ?
La2 O26 2.915(5) . ?
La2 C39 3.074(5) . ?
La3 O32 2.416(4) . ?
La3 O10 2.481(4) . ?
La3 O21 2.487(4) . ?
La3 O33 2.494(4) 2_665 ?
La3 O26 2.540(4) . ?
La3 O4 2.564(3) 1_645 ?
La3 O39 2.637(4) . ?
La3 O9 2.814(4) . ?
La3 O3 2.874(4) 1_645 ?
La3 C16 3.013(5) . ?
La3 C8 3.104(5) 1_645 ?
La4 O16 2.404(3) 2_666 ?
La4 O31 2.419(3) . ?
La4 O22 2.444(5) . ?
La4 O7 2.449(4) 1_645 ?
La4 O27 2.465(4) . ?
La4 O3 2.569(4) 1_645 ?
La4 O40 2.583(4) . ?
O1 C7 1.258(7) . ?
O2 C7 1.239(7) . ?
O3 C8 1.277(6) . ?
O3 La4 2.569(4) 1_465 ?
O3 La3 2.874(4) 1_465 ?
O4 C8 1.257(6) . ?
O4 La3 2.564(3) 1_465 ?
O5 N1 1.217(7) . ?
O6 N1 1.207(6) . ?
O7 C15 1.256(6) . ?
O7 La4 2.449(4) 1_465 ?
O8 C15 1.245(6) . ?
O9 C16 1.263(6) . ?
O10 C16 1.236(6) . ?
O11 N2 1.212(6) . ?
O12 N2 1.230(6) . ?
O13 C23 1.249(6) . ?
O14 C23 1.255(6) . ?
O15 C24 1.255(6) . ?
O15 La1 2.459(3) 2_576 ?
O16 C24 1.249(6) . ?
O16 La4 2.404(3) 2_666 ?
O17 N3 1.208(6) . ?
O18 N3 1.208(6) . ?
O19 C31 1.257(6) . ?
O20 C31 1.276(6) . ?
O21 C32 1.235(7) . ?
O22 C32 1.248(8) . ?
O23 N4 1.209(7) . ?
O24 N4 1.213(7) . ?
O25 C39 1.244(7) . ?
O26 C39 1.257(6) . ?
O27 C40 1.243(7) . ?
O28 C40 1.252(8) . ?
O28 La1 2.417(4) 1_645 ?
O29 N5 1.193(7) . ?
O30 N5 1.201(6) . ?
O31 C47 1.262(6) . ?
O32 C47 1.251(6) . ?
O33 C48 1.243(6) . ?
O33 La3 2.494(4) 2_665 ?
O34 C48 1.261(6) . ?
O34 La2 2.363(3) 2_665 ?
O35 N6 1.212(6) . ?
O36 N6 1.215(6) . ?
N1 C5 1.484(6) . ?
N2 C13 1.477(6) . ?
N3 C21 1.471(6) . ?
N4 C29 1.470(7) . ?
N5 C37 1.481(6) . ?
N6 C45 1.461(7) . ?
N7 C53 1.328(8) . ?
N7 C49 1.334(8) . ?
N8 C56 1.310(9) . ?
N8 C57 1.333(9) . ?
C1 C2 1.392(7) . ?
C1 C6 1.390(7) . ?
C1 C7 1.511(7) . ?
C2 C3 1.374(7) . ?
C2 H2A 0.9300 . ?
C3 C4 1.385(7) . ?
C3 C8 1.501(6) . ?
C4 C5 1.375(7) . ?
C4 H4A 0.9300 . ?
C5 C6 1.376(7) . ?
C6 H6A 0.9300 . ?
C8 La3 3.104(5) 1_465 ?
C9 C14 1.392(6) . ?
C9 C10 1.393(6) . ?
C9 C15 1.490(7) . ?
C10 C11 1.378(7) . ?
C10 H10A 0.9300 . ?
C11 C12 1.394(7) . ?
C11 C16 1.507(7) . ?
C12 C13 1.379(7) . ?
C12 H12A 0.9300 . ?
C13 C14 1.360(7) . ?
C14 H14A 0.9300 . ?
C17 C18 1.387(6) . ?
C17 C22 1.394(7) . ?
C17 C23 1.488(7) . ?
C18 C19 1.378(6) . ?
C18 H18A 0.9300 . ?
C19 C20 1.395(6) . ?
C19 C24 1.505(6) . ?
C20 C21 1.378(7) . ?
C20 H20A 0.9300 . ?
C21 C22 1.373(7) . ?
C22 H22A 0.9300 . ?
C25 C26 1.388(7) . ?
C25 C30 1.394(7) . ?
C25 C31 1.486(7) . ?
C26 C27 1.389(7) . ?
C26 H26A 0.9300 . ?
C27 C28 1.384(7) . ?
C27 C32 1.511(7) . ?
C28 C29 1.377(8) . ?
C28 H28A 0.9300 . ?
C29 C30 1.367(8) . ?
C30 H30A 0.9300 . ?
C33 C34 1.375(7) . ?
C33 C38 1.388(6) . ?
C33 C39 1.507(7) . ?
C34 C35 1.383(7) . ?
C34 H34A 0.9300 . ?
C35 C36 1.402(7) . ?
C35 C40 1.484(8) . ?
C36 C37 1.357(7) . ?
C36 H36A 0.9300 . ?
C37 C38 1.379(7) . ?
C38 H38B 0.9300 . ?
C41 C42 1.383(7) . ?
C41 C46 1.386(7) . ?
C41 C47 1.511(6) . ?
C42 C43 1.396(6) . ?
C42 H42A 0.9300 . ?
C43 C44 1.389(7) . ?
C43 C48 1.499(7) . ?
C44 C45 1.376(7) . ?
C44 H44A 0.9300 . ?
C45 C46 1.396(7) . ?
C46 H46A 0.9300 . ?
C49 C50 1.387(9) . ?
C49 H49A 0.9300 . ?
C50 C51 1.386(8) . ?
C50 H50A 0.9300 . ?
C51 C52 1.382(8) . ?
C51 C54 1.484(8) . ?
C52 C53 1.383(8) . ?
C52 H52A 0.9300 . ?
C53 H53A 0.9300 . ?
C54 C58 1.361(9) . ?
C54 C55 1.371(8) . ?
C55 C56 1.356(10) . ?
C55 H55A 0.9300 . ?
C56 H56A 0.9300 . ?
C57 C58 1.379(10) . ?
C57 H57A 0.9300 . ?
C58 H58A 0.9300 . ?

loop_
_geom_hbond_atom_site_label_D
_geom_hbond_atom_site_label_H
_geom_hbond_atom_site_label_A
_geom_hbond_distance_DH
_geom_hbond_distance_HA
_geom_hbond_distance_DA
_geom_hbond_angle_DHA
_geom_hbond_site_symmetry_A
C57 H57A O17 0.93 2.29 3.042(8) 137.5 2_656
C56 H56A O35 0.93 2.33 3.218(8) 159.6 2_755
C53 H53A O33 0.93 2.57 3.474(7) 163.0 2_665
C49 H49A O15 0.93 2.66 3.566(8) 163.8 2_566
C49 H49A O16 0.93 2.58 3.391(8) 146.1 2_566
C2 H2A O27 0.93 2.54 3.452(7) 165.5 1_465
C14 H14A O36 0.93 2.59 2.891(7) 99.5 1_465
